data_2241300
loop_
_publ_author_name
'David, Renald'

_publ_section_title
;
 Crystal structure of hydrazine iron(III) phosphate, the first transition
 metal phosphate containing hydrazine
;
_journal_coeditor_code WM5227
_journal_issue 12
_journal_name_full 'Acta Crystallographica Section E'
_journal_page_first 1436
_journal_page_last 1438
_journal_paper_doi 10.1107/S2056989015020010
_journal_volume 71
_journal_year 2015
_chemical_formula_iupac '[Fe (P O4) (N2 H4)]'
_chemical_formula_moiety 'Fe H4 N2 O4 P'
_chemical_formula_structural 'Fe H4 N2 O4 P'
_chemical_formula_sum 'Fe H4 N2 O4 P'
_chemical_formula_weight 182.87
_chemical_name_systematic
;
Poly[(\m~2~-hydrazine)(\m~4~-phosphato)iron(III)]
;
_space_group_IT_number 56
_symmetry_cell_setting orthorhombic
_symmetry_space_group_name_Hall '-P 2ab 2ac'
_symmetry_space_group_name_H-M 'P c c n'
_cell_angle_alpha 90
_cell_angle_beta 90
_cell_angle_gamma 90
_cell_formula_units_Z 4
_cell_length_a 6.3114(13)
_cell_length_b 7.6680(15)
_cell_length_c 8.6485(18)
_cell_measurement_reflns_used 2128
_cell_measurement_temperature 293
_cell_measurement_theta_max 26.94
_cell_measurement_theta_min 4.15
_cell_volume 418.55(15)
_computing_cell_refinement
;
SAINT (Bruker, 2013)
;
_computing_data_collection
;
APEX2 (Bruker, 2013)
;
_computing_data_reduction
;
SAINT (Bruker, 2013)
;
_computing_molecular_graphics
;
DIAMOND (Brandenburg & Putz, 2010)
;
_computing_publication_material
;
JANA2006 (Petri\'cek <i>et al.</i>, 2014)
;
_computing_structure_refinement
;
JANA2006 (Petri\'cek <i>et al.</i>, 2014)
;
_computing_structure_solution
;
SUPERFLIP (Palatinus & Chapuis, 2007)
;
_diffrn_ambient_temperature 293
_diffrn_measured_fraction_theta_full 1
_diffrn_measured_fraction_theta_max 1
_diffrn_measurement_device_type 'Bruker APEXII CCD'
_diffrn_measurement_method 'phi scan'
_diffrn_radiation_source 'X-ray tube'
_diffrn_radiation_type 'Mo K\a'
_diffrn_radiation_wavelength 0.71073
_diffrn_reflns_av_R_equivalents 0.0648
_diffrn_reflns_limit_h_max 8
_diffrn_reflns_limit_h_min -9
_diffrn_reflns_limit_k_max 10
_diffrn_reflns_limit_k_min -10
_diffrn_reflns_limit_l_max 12
_diffrn_reflns_limit_l_min -12
_diffrn_reflns_number 13820
_diffrn_reflns_theta_full 30.64
_diffrn_reflns_theta_max 30.64
_diffrn_reflns_theta_min 4.18
_exptl_absorpt_coefficient_mu 3.89
_exptl_absorpt_correction_T_max 0.7461
_exptl_absorpt_correction_T_min 0.6677
_exptl_absorpt_correction_type multi-scan
_exptl_absorpt_process_details
;
(<i>SADABS</i>; Bruker, 2013)
;
_exptl_crystal_colour orange
_exptl_crystal_density_diffrn 2.902
_exptl_crystal_description parallelepiped
_exptl_crystal_F_000 364
_exptl_crystal_size_max 0.047
_exptl_crystal_size_mid 0.030
_exptl_crystal_size_min 0.027
_refine_diff_density_max 0.40
_refine_diff_density_min -0.33
_refine_ls_extinction_method none
_refine_ls_goodness_of_fit_ref 1.46
_refine_ls_hydrogen_treatment refall
_refine_ls_number_constraints 0
_refine_ls_number_parameters 47
_refine_ls_number_reflns 601
_refine_ls_number_restraints 0
_refine_ls_R_factor_all 0.0339
_refine_ls_R_factor_gt 0.0197
_refine_ls_shift/su_max 0.0061
_refine_ls_shift/su_mean 0.0019
_refine_ls_structure_factor_coef F
_refine_ls_weighting_details w=1/(\s^2^(F)+0.0001F^2^)
_refine_ls_weighting_scheme sigma
_refine_ls_wR_factor_gt 0.0251
_refine_ls_wR_factor_ref 0.0268
_reflns_number_gt 457
_reflns_number_total 601
_reflns_threshold_expression I>3\s(I)
_cod_data_source_file wm5227sup1.cif
_cod_data_source_block I
_cod_original_formula_sum 'Fe H4 N2 O4 P1'
_cod_database_code 2241300
_cod_database_fobs_code 2241300

loop_
_space_group_symop_id
_space_group_symop_operation_xyz
1 x,y,z
2 -x+1/2,-y+1/2,z
3 -x,y+1/2,-z+1/2
4 x+1/2,-y,-z+1/2
5 -x,-y,-z
6 x+1/2,y+1/2,-z
7 x,-y+1/2,z+1/2
8 -x+1/2,y,z+1/2

loop_
_atom_site_type_symbol
_atom_site_label
_atom_site_fract_x
_atom_site_fract_y
_atom_site_fract_z
_atom_site_U_iso_or_equiv
_atom_site_adp_type
_atom_site_calc_flag
_atom_site_occupancy
O O1 -0.0604(2) 0.30096(17) 0.36016(16) 0.0093(4) Uani d 1
Fe Fe 0 0 0 0.00652(11) Uani d 1
P P -0.25 0.25 0.25868(8) 0.00567(17) Uani d 1
O O2 -0.1898(2) 0.09269(19) 0.15978(16) 0.0111(4) Uani d 1
N N 0.2656(3) 0.1556(2) 0.0781(2) 0.0103(5) Uani d 1
H H1 0.306(4) 0.132(3) 0.169(3) 0.024(7) Uiso d 1
H H2 0.364(4) 0.139(3) 0.012(3) 0.020(7) Uiso d 1

loop_
_atom_site_aniso_label
_atom_site_aniso_U_11
_atom_site_aniso_U_22
_atom_site_aniso_U_33
_atom_site_aniso_U_12
_atom_site_aniso_U_13
_atom_site_aniso_U_23
_atom_site_aniso_type_symbol
O1 0.0089(6) 0.0090(7) 0.0099(7) 0.0001(5) -0.0032(5) -0.0013(5) O
Fe 0.00692(19) 0.0059(2) 0.00678(19) -0.00013(13) 0.00010(16) -0.00054(16) Fe
P 0.0059(3) 0.0053(3) 0.0057(3) -0.0001(3) 0 0 P
O2 0.0135(6) 0.0096(7) 0.0101(7) 0.0003(5) 0.0030(6) -0.0033(6) O
N 0.0110(8) 0.0074(8) 0.0123(9) -0.0017(7) -0.0012(8) 0.0010(7) N

loop_
_atom_type_symbol
_atom_type_scat_dispersion_real
_atom_type_scat_dispersion_imag
_atom_type_scat_source
Fe 0.3463 0.8444 'International Tables Vol C tables 4.2.6.8 and 6.1.1.1'
H 0.0000 0.0000 'International Tables Vol C tables 4.2.6.8 and 6.1.1.1'
N 0.0061 0.0033 'International Tables Vol C tables 4.2.6.8 and 6.1.1.1'
O 0.0106 0.0060 'International Tables Vol C tables 4.2.6.8 and 6.1.1.1'
P 0.1023 0.0942 'International Tables Vol C tables 4.2.6.8 and 6.1.1.1'

loop_
_geom_angle_atom_site_label_1
_geom_angle_atom_site_label_2
_geom_angle_atom_site_label_3
_geom_angle_site_symmetry_1
_geom_angle_site_symmetry_3
_geom_angle
Fe O1 P 3_555 . 133.97(8)
O1 Fe O1 3_545 7_554 180.0(5)
O1 Fe O2 3_545 . 88.09(6)
O1 Fe O2 3_545 5_555 91.91(6)
O1 Fe O2 7_554 . 91.91(6)
O1 Fe O2 7_554 5_555 88.09(6)
O2 Fe O2 . 5_555 180.0(5)
O1 P O1 . 2_455 110.23(8)
O1 P O2 . . 109.13(7)
O1 P O2 . 2_455 108.25(7)
O1 P O2 2_455 . 108.25(7)
O1 P O2 2_455 2_455 109.13(7)
O2 P O2 . 2_455 111.85(9)
Fe O2 P . . 146.37(9)
N N H1 2_555 . 104.6(18)
N N H2 2_555 . 104.2(18)
H1 N H2 . . 112(2)

loop_
_geom_bond_atom_site_label_1
_geom_bond_atom_site_label_2
_geom_bond_site_symmetry_2
_geom_bond_distance
O1 Fe 3_555 1.9843(14)
O1 P . 1.5346(15)
Fe O2 . 1.9621(15)
Fe O2 5_555 1.9621(15)
P O2 . 1.5268(15)
P O2 2_455 1.5268(15)
N N 2_555 1.461(2)
N H1 . 0.85(3)
N H2 . 0.85(3)

loop_
_geom_hbond_atom_site_label_D
_geom_hbond_atom_site_label_H
_geom_hbond_atom_site_label_A
_geom_hbond_site_symmetry_A
_geom_hbond_distance_DH
_geom_hbond_distance_HA
_geom_hbond_distance_DA
_geom_hbond_angle_DHA
_geom_hbond_publ_flag
N H1 O1 2_555 0.85(3) 2.36(2) 3.086(2) 144(2) y
N H1 O2 4_555 0.85(3) 2.27(3) 2.974(2) 141(2) y
N H2 O1 8_554 0.85(3) 2.19(3) 2.873(2) 137(2) y
